data_4312728
loop_
_publ_author_name
'Wonyoung Choe'
'A. O. Pecharsky'
'Michael W\"orle'
'Gordon J. Miller'

_publ_section_title
;
 "Nanoscale Zippers" in Gd5(SixGe1-x)4: Symmetry and Chemical Influences
 on the Nanoscale Zipping Action
;
_journal_name_full 'Inorganic Chemistry'
_journal_page_first 8223
_journal_page_last 8229
_journal_paper_doi 10.1021/ic034941z
_journal_volume 42
_journal_year 2003
_chemical_formula_sum 'Gd5 Ge2.03 Si1.98'
_chemical_formula_weight 988.72
_chemical_name_systematic
; 
 ? 
;
_space_group_IT_number 14
_symmetry_cell_setting monoclinic
_symmetry_space_group_name_Hall '-P 2ac'
_symmetry_space_group_name_H-M 'P 1 1 21/a'
_atom_sites_solution_hydrogens geom
_atom_sites_solution_primary direct
_atom_sites_solution_secondary difmap
_audit_creation_method SHELXL-97
_cell_angle_alpha 90.00
_cell_angle_beta 90.00
_cell_angle_gamma 93.265(2)
_cell_formula_units_Z 4
_cell_length_a 7.5867(10)
_cell_length_b 14.798(2)
_cell_length_c 7.7811(11)
_cell_measurement_temperature 293(2)
_cell_volume 872.2(2)
_computing_structure_refinement 'SHELXL-97 (Sheldrick, 1997)'
_computing_structure_solution 'SHELXS-97 (Sheldrick, 1990)'
_diffrn_ambient_temperature 293(2)
_diffrn_measured_fraction_theta_full 0.784
_diffrn_measured_fraction_theta_max 0.784
_diffrn_radiation_monochromator graphite
_diffrn_radiation_source 'fine-focus sealed tube'
_diffrn_radiation_type MoK\a
_diffrn_radiation_wavelength 0.71073
_diffrn_reflns_av_R_equivalents 0.0604
_diffrn_reflns_av_sigmaI/netI 0.1177
_diffrn_reflns_limit_h_max 9
_diffrn_reflns_limit_h_min -9
_diffrn_reflns_limit_k_max 18
_diffrn_reflns_limit_k_min -18
_diffrn_reflns_limit_l_max 10
_diffrn_reflns_limit_l_min -9
_diffrn_reflns_number 4562
_diffrn_reflns_theta_full 29.07
_diffrn_reflns_theta_max 29.07
_diffrn_reflns_theta_min 2.76
_exptl_absorpt_coefficient_mu 44.513
_exptl_crystal_density_diffrn 7.530
_exptl_crystal_density_method 'not measured'
_exptl_crystal_F_000 1650
_refine_diff_density_max 3.439
_refine_diff_density_min -2.542
_refine_diff_density_rms 0.642
_refine_ls_extinction_coef 0.00015(4)
_refine_ls_extinction_expression Fc^*^=kFc[1+0.001xFc^2^\l^3^/sin(2\q)]^-1/4^
_refine_ls_extinction_method SHELXL
_refine_ls_goodness_of_fit_ref 0.811
_refine_ls_hydrogen_treatment mixed
_refine_ls_matrix_type full
_refine_ls_number_parameters 87
_refine_ls_number_reflns 1834
_refine_ls_number_restraints 0
_refine_ls_restrained_S_all 0.811
_refine_ls_R_factor_all 0.0836
_refine_ls_R_factor_gt 0.0419
_refine_ls_shift/su_max 0.000
_refine_ls_shift/su_mean 0.000
_refine_ls_structure_factor_coef Fsqd
_refine_ls_weighting_details 'calc w=1/[\s^2^(Fo^2^)+(0.0265P)^2^+0.0000P] where P=(Fo^2^+2Fc^2^)/3'
_refine_ls_weighting_scheme calc
_refine_ls_wR_factor_gt 0.0754
_refine_ls_wR_factor_ref 0.0829
_reflns_number_gt 1094
_reflns_number_total 1834
_reflns_threshold_expression >2sigma(I)
_cod_data_source_file ic034941zsi20030808_090534.cif
_cod_data_source_block mil90_2
_cod_database_code 4312728

loop_
_symmetry_equiv_pos_as_xyz
'x, y, z'
'-x+1/2, -y, z+1/2'
'-x, -y, -z'
'x-1/2, y, -z-1/2'

loop_
_atom_site_label
_atom_site_type_symbol
_atom_site_fract_x
_atom_site_fract_y
_atom_site_fract_z
_atom_site_U_iso_or_equiv
_atom_site_adp_type
_atom_site_occupancy
_atom_site_symmetry_multiplicity
_atom_site_calc_flag
_atom_site_refinement_flags
_atom_site_disorder_assembly
_atom_site_disorder_group
Gd1A Gd 0.01723(13) 0.59889(8) 0.18188(13) 0.0101(3) Uani 1 1 d . . .
Gd1B Gd 0.00577(13) 0.09874(8) 0.81926(13) 0.0097(3) Uani 1 1 d . . .
Gd2A Gd 0.35676(13) 0.11879(7) 0.16321(13) 0.0089(3) Uani 1 1 d . . .
Gd2B Gd 0.67015(13) 0.62202(7) 0.82266(13) 0.0089(3) Uani 1 1 d . . .
Gd3 Gd 0.17551(15) 0.24650(8) 0.50549(13) 0.0092(3) Uani 1 1 d . . .
T1AG Ge 0.2065(4) 0.0428(2) 0.4638(4) 0.0099(10) Uani 0.637(8) 1 d P . .
T1AS Si 0.2065(4) 0.0428(2) 0.4638(4) 0.0099(10) Uani 0.36 1 d P . .
T1BG Ge 0.8453(4) 0.5407(2) 0.5296(4) 0.0111(10) Uani 0.603(7) 1 d P . .
T1BS Si 0.8453(4) 0.5407(2) 0.5296(4) 0.0111(10) Uani 0.40 1 d P . .
T2G Ge 0.0475(4) 0.2513(3) 0.1084(4) 0.0115(12) Uani 0.437(8) 1 d P . .
T2S Si 0.0475(4) 0.2513(3) 0.1084(4) 0.0115(12) Uani 0.56 1 d P . .
T3G Ge 0.2923(4) 0.2517(2) 0.8686(4) 0.0084(11) Uani 0.478(8) 1 d P . .
T3S Si 0.2923(4) 0.2517(2) 0.8686(4) 0.0084(11) Uani 0.52 1 d P . .

loop_
_atom_site_aniso_label
_atom_site_aniso_U_11
_atom_site_aniso_U_22
_atom_site_aniso_U_33
_atom_site_aniso_U_23
_atom_site_aniso_U_13
_atom_site_aniso_U_12
Gd1A 0.0107(6) 0.0131(6) 0.0062(5) 0.0010(5) 0.0008(5) -0.0017(4)
Gd1B 0.0109(6) 0.0122(6) 0.0058(5) 0.0006(5) 0.0015(5) -0.0016(4)
Gd2A 0.0101(6) 0.0107(6) 0.0055(5) 0.0008(5) 0.0008(4) -0.0030(4)
Gd2B 0.0102(6) 0.0102(6) 0.0057(5) 0.0000(5) 0.0016(4) -0.0037(4)
Gd3 0.0099(5) 0.0125(6) 0.0046(5) 0.0004(5) 0.0004(4) -0.0039(4)
T1AG 0.0109(18) 0.0121(19) 0.0064(17) 0.0013(12) 0.0020(12) -0.0030(13)
T1AS 0.0109(18) 0.0121(19) 0.0064(17) 0.0013(12) 0.0020(12) -0.0030(13)
T1BG 0.0145(19) 0.013(2) 0.0061(17) -0.0021(13) 0.0003(13) -0.0005(13)
T1BS 0.0145(19) 0.013(2) 0.0061(17) -0.0021(13) 0.0003(13) -0.0005(13)
T2G 0.011(2) 0.016(2) 0.0062(19) 0.0004(15) 0.0008(14) -0.0053(16)
T2S 0.011(2) 0.016(2) 0.0062(19) 0.0004(15) 0.0008(14) -0.0053(16)
T3G 0.010(2) 0.010(2) 0.0051(18) -0.0001(14) -0.0021(13) -0.0027(14)
T3S 0.010(2) 0.010(2) 0.0051(18) -0.0001(14) -0.0021(13) -0.0027(14)

loop_
_atom_type_symbol
_atom_type_description
_atom_type_scat_dispersion_real
_atom_type_scat_dispersion_imag
_atom_type_scat_source
Si Si 0.0817 0.0704 'International Tables Vol C Tables 4.2.6.8 and 6.1.1.4'
Ge Ge 0.1547 1.8001 'International Tables Vol C Tables 4.2.6.8 and 6.1.1.4'
Gd Gd -0.1653 3.9035 'International Tables Vol C Tables 4.2.6.8 and 6.1.1.4'

loop_
_geom_angle_atom_site_label_1
_geom_angle_atom_site_label_2
_geom_angle_atom_site_label_3
_geom_angle
_geom_angle_site_symmetry_1
_geom_angle_site_symmetry_3
_geom_angle_publ_flag
T3S Gd1A T3G 0.00(13) 2_564 2_564 ?
T3S Gd1A T1BS 87.63(8) 2_564 1_455 ?
T3G Gd1A T1BS 87.63(8) 2_564 1_455 ?
T3S Gd1A T1BG 87.63(8) 2_564 1_455 ?
T3G Gd1A T1BG 87.63(8) 2_564 1_455 ?
T1BS Gd1A T1BG 0.00(14) 1_455 1_455 ?
T3S Gd1A T1BS 95.81(9) 2_564 4_556 ?
T3G Gd1A T1BS 95.81(9) 2_564 4_556 ?
T1BS Gd1A T1BS 135.00(11) 1_455 4_556 ?
T1BG Gd1A T1BS 135.00(11) 1_455 4_556 ?
T3S Gd1A T1BG 95.81(9) 2_564 4_556 ?
T3G Gd1A T1BG 95.81(9) 2_564 4_556 ?
T1BS Gd1A T1BG 135.00(11) 1_455 4_556 ?
T1BG Gd1A T1BG 135.00(11) 1_455 4_556 ?
T1BS Gd1A T1BG 0.00(14) 4_556 4_556 ?
T3S Gd1A T2S 85.25(9) 2_564 3_565 ?
T3G Gd1A T2S 85.25(9) 2_564 3_565 ?
T1BS Gd1A T2S 136.36(10) 1_455 3_565 ?
T1BG Gd1A T2S 136.36(10) 1_455 3_565 ?
T1BS Gd1A T2S 88.59(9) 4_556 3_565 ?
T1BG Gd1A T2S 88.59(9) 4_556 3_565 ?
T3S Gd1A T2G 85.25(9) 2_564 3_565 ?
T3G Gd1A T2G 85.25(9) 2_564 3_565 ?
T1BS Gd1A T2G 136.36(10) 1_455 3_565 ?
T1BG Gd1A T2G 136.36(10) 1_455 3_565 ?
T1BS Gd1A T2G 88.59(9) 4_556 3_565 ?
T1BG Gd1A T2G 88.59(9) 4_556 3_565 ?
T2S Gd1A T2G 0.00(17) 3_565 3_565 ?
T3S Gd1A T1BS 88.56(9) 2_564 3_666 ?
T3G Gd1A T1BS 88.56(9) 2_564 3_666 ?
T1BS Gd1A T1BS 50.89(11) 1_455 3_666 ?
T1BG Gd1A T1BS 50.89(11) 1_455 3_666 ?
T1BS Gd1A T1BS 84.27(4) 4_556 3_666 ?
T1BG Gd1A T1BS 84.27(4) 4_556 3_666 ?
T2S Gd1A T1BS 170.04(8) 3_565 3_666 ?
T2G Gd1A T1BS 170.04(8) 3_565 3_666 ?
T3S Gd1A T1BG 88.56(9) 2_564 3_666 ?
T3G Gd1A T1BG 88.56(9) 2_564 3_666 ?
T1BS Gd1A T1BG 50.89(11) 1_455 3_666 ?
T1BG Gd1A T1BG 50.89(11) 1_455 3_666 ?
T1BS Gd1A T1BG 84.27(4) 4_556 3_666 ?
T1BG Gd1A T1BG 84.27(4) 4_556 3_666 ?
T2S Gd1A T1BG 170.04(8) 3_565 3_666 ?
T2G Gd1A T1BG 170.04(8) 3_565 3_666 ?
T1BS Gd1A T1BG 0.00(11) 3_666 3_666 ?
T3S Gd1A T3S 83.97(10) 2_564 3_566 ?
T3G Gd1A T3S 83.97(10) 2_564 3_566 ?
T1BS Gd1A T3S 89.19(8) 1_455 3_566 ?
T1BG Gd1A T3S 89.19(8) 1_455 3_566 ?
T1BS Gd1A T3S 135.82(8) 4_556 3_566 ?
T1BG Gd1A T3S 135.82(8) 4_556 3_566 ?
T2S Gd1A T3S 47.26(8) 3_565 3_566 ?
T2G Gd1A T3S 47.26(8) 3_565 3_566 ?
T1BS Gd1A T3S 139.70(8) 3_666 3_566 ?
T1BG Gd1A T3S 139.70(8) 3_666 3_566 ?
T3S Gd1A T3G 83.97(10) 2_564 3_566 ?
T3G Gd1A T3G 83.97(10) 2_564 3_566 ?
T1BS Gd1A T3G 89.19(8) 1_455 3_566 ?
T1BG Gd1A T3G 89.19(8) 1_455 3_566 ?
T1BS Gd1A T3G 135.82(8) 4_556 3_566 ?
T1BG Gd1A T3G 135.82(8) 4_556 3_566 ?
T2S Gd1A T3G 47.26(8) 3_565 3_566 ?
T2G Gd1A T3G 47.26(8) 3_565 3_566 ?
T1BS Gd1A T3G 139.70(8) 3_666 3_566 ?
T1BG Gd1A T3G 139.70(8) 3_666 3_566 ?
T3S Gd1A T3G 0.00(7) 3_566 3_566 ?
T1AS Gd1B T1AG 0.00(13) 4_557 4_557 ?
T1AS Gd1B T3G 130.13(9) 4_557 . ?
T1AG Gd1B T3G 130.13(9) 4_557 . ?
T1AS Gd1B T2S 80.59(8) 4_557 1_556 ?
T1AG Gd1B T2S 80.59(8) 4_557 1_556 ?
T3G Gd1B T2S 49.66(8) . 1_556 ?
T1AS Gd1B T2G 80.59(8) 4_557 1_556 ?
T1AG Gd1B T2G 80.59(8) 4_557 1_556 ?
T3G Gd1B T2G 49.66(8) . 1_556 ?
T2S Gd1B T2G 0.00(8) 1_556 1_556 ?
T1AS Gd1B T3S 92.74(9) 4_557 4_557 ?
T1AG Gd1B T3S 92.74(9) 4_557 4_557 ?
T3G Gd1B T3S 84.34(9) . 4_557 ?
T2S Gd1B T3S 81.71(9) 1_556 4_557 ?
T2G Gd1B T3S 81.71(9) 1_556 4_557 ?
T1AS Gd1B T3G 92.74(9) 4_557 4_557 ?
T1AG Gd1B T3G 92.74(9) 4_557 4_557 ?
T3G Gd1B T3G 84.34(9) . 4_557 ?
T2S Gd1B T3G 81.71(9) 1_556 4_557 ?
T2G Gd1B T3G 81.71(9) 1_556 4_557 ?
T3S Gd1B T3G 0.00(13) 4_557 4_557 ?
T1AS Gd1B T1AG 141.42(10) 4_557 . ?
T1AG Gd1B T1AG 141.42(10) 4_557 . ?
T3G Gd1B T1AG 88.41(8) . . ?
T2S Gd1B T1AG 137.99(8) 1_556 . ?
T2G Gd1B T1AG 137.99(8) 1_556 . ?
T3S Gd1B T1AG 93.08(8) 4_557 . ?
T3G Gd1B T1AG 93.08(8) 4_557 . ?
T1AS Gd1B T1AS 98.93(8) 4_557 2 ?
T1AG Gd1B T1AS 98.93(8) 4_557 2 ?
T3G Gd1B T1AS 87.68(9) . 2 ?
T2S Gd1B T1AS 99.55(9) 1_556 2 ?
T2G Gd1B T1AS 99.55(9) 1_556 2 ?
T3S Gd1B T1AS 168.32(8) 4_557 2 ?
T3G Gd1B T1AS 168.32(8) 4_557 2 ?
T1AG Gd1B T1AS 78.15(4) . 2 ?
T1AS Gd1B T1AG 98.93(8) 4_557 2 ?
T1AG Gd1B T1AG 98.93(8) 4_557 2 ?
T3G Gd1B T1AG 87.68(9) . 2 ?
T2S Gd1B T1AG 99.55(9) 1_556 2 ?
T2G Gd1B T1AG 99.55(9) 1_556 2 ?
T3S Gd1B T1AG 168.32(8) 4_557 2 ?
T3G Gd1B T1AG 168.32(8) 4_557 2 ?
T1AG Gd1B T1AG 78.15(4) . 2 ?
T1AS Gd1B T1AG 0.00(12) 2 2 ?
T1AG Gd2A T1AS 94.13(5) . 2_554 ?
T1AG Gd2A T1AG 94.13(5) . 2_554 ?
T1AS Gd2A T1AG 0.00(11) 2_554 2_554 ?
T1AG Gd2A T2S 86.40(9) . 4_656 ?
T1AS Gd2A T2S 158.24(11) 2_554 4_656 ?
T1AG Gd2A T2S 158.24(11) 2_554 4_656 ?
T1AG Gd2A T2G 86.40(9) . 4_656 ?
T1AS Gd2A T2G 158.24(11) 2_554 4_656 ?
T1AG Gd2A T2G 158.24(11) 2_554 4_656 ?
T2S Gd2A T2G 0.00(15) 4_656 4_656 ?
T1AG Gd2A T3S 143.16(10) . 1_554 ?
T1AS Gd2A T3S 96.03(9) 2_554 1_554 ?
T1AG Gd2A T3S 96.03(9) 2_554 1_554 ?
T2S Gd2A T3S 96.49(10) 4_656 1_554 ?
T2G Gd2A T3S 96.49(10) 4_656 1_554 ?
T1AG Gd2A T3G 143.16(10) . 1_554 ?
T1AS Gd2A T3G 96.03(9) 2_554 1_554 ?
T1AG Gd2A T3G 96.03(9) 2_554 1_554 ?
T2S Gd2A T3G 96.49(10) 4_656 1_554 ?
T2G Gd2A T3G 96.49(10) 4_656 1_554 ?
T3S Gd2A T3G 0.00(16) 1_554 1_554 ?
T1AG Gd2A T1AS 117.16(11) . 4_656 ?
T1AS Gd2A T1AS 68.37(9) 2_554 4_656 ?
T1AG Gd2A T1AS 68.37(9) 2_554 4_656 ?
T2S Gd2A T1AS 92.02(9) 4_656 4_656 ?
T2G Gd2A T1AS 92.02(9) 4_656 4_656 ?
T3S Gd2A T1AS 99.48(9) 1_554 4_656 ?
T3G Gd2A T1AS 99.48(9) 1_554 4_656 ?
T1AG Gd2A T1AG 117.16(11) . 4_656 ?
T1AS Gd2A T1AG 68.37(9) 2_554 4_656 ?
T1AG Gd2A T1AG 68.37(9) 2_554 4_656 ?
T2S Gd2A T1AG 92.02(9) 4_656 4_656 ?
T2G Gd2A T1AG 92.02(9) 4_656 4_656 ?
T3S Gd2A T1AG 99.48(9) 1_554 4_656 ?
T3G Gd2A T1AG 99.48(9) 1_554 4_656 ?
T1AS Gd2A T1AG 0.00(14) 4_656 4_656 ?
T1AG Gd2A T2G 93.53(9) . . ?
T1AS Gd2A T2G 110.39(9) 2_554 . ?
T1AG Gd2A T2G 110.39(9) 2_554 . ?
T2S Gd2A T2G 91.27(12) 4_656 . ?
T2G Gd2A T2G 91.27(12) 4_656 . ?
T3S Gd2A T2G 49.80(9) 1_554 . ?
T3G Gd2A T2G 49.80(9) 1_554 . ?
T1AS Gd2A T2G 149.27(9) 4_656 . ?
T1AG Gd2A T2G 149.27(9) 4_656 . ?
T2S Gd2B T2G 0.00(18) 3_666 3_666 ?
T2S Gd2B T1BS 116.17(10) 3_666 2_665 ?
T2G Gd2B T1BS 116.17(10) 3_666 2_665 ?
T2S Gd2B T1BG 116.17(10) 3_666 2_665 ?
T2G Gd2B T1BG 116.17(10) 3_666 2_665 ?
T1BS Gd2B T1BG 0.00(7) 2_665 2_665 ?
T2S Gd2B T1BS 142.41(10) 3_666 4_557 ?
T2G Gd2B T1BS 142.41(10) 3_666 4_557 ?
T1BS Gd2B T1BS 56.24(12) 2_665 4_557 ?
T1BG Gd2B T1BS 56.24(12) 2_665 4_557 ?
T2S Gd2B T1BG 142.41(10) 3_666 4_557 ?
T2G Gd2B T1BG 142.41(10) 3_666 4_557 ?
T1BS Gd2B T1BG 56.24(12) 2_665 4_557 ?
T1BG Gd2B T1BG 56.24(12) 2_665 4_557 ?
T1BS Gd2B T1BG 0.00(12) 4_557 4_557 ?
T2S Gd2B T1BG 94.36(10) 3_666 . ?
T2G Gd2B T1BG 94.36(10) 3_666 . ?
T1BS Gd2B T1BG 95.11(5) 2_665 . ?
T1BG Gd2B T1BG 95.11(5) 2_665 . ?
T1BS Gd2B T1BG 121.96(11) 4_557 . ?
T1BG Gd2B T1BG 121.96(11) 4_557 . ?
T2S Gd2B T3S 53.18(9) 3_666 3_667 ?
T2G Gd2B T3S 53.18(9) 3_666 3_667 ?
T1BS Gd2B T3S 93.98(9) 2_665 3_667 ?
T1BG Gd2B T3S 93.98(9) 2_665 3_667 ?
T1BS Gd2B T3S 89.40(8) 4_557 3_667 ?
T1BG Gd2B T3S 89.40(8) 4_557 3_667 ?
T1BG Gd2B T3S 146.74(9) . 3_667 ?
T2S Gd2B T3G 53.18(9) 3_666 3_667 ?
T2G Gd2B T3G 53.18(9) 3_666 3_667 ?
T1BS Gd2B T3G 93.98(9) 2_665 3_667 ?
T1BG Gd2B T3G 93.98(9) 2_665 3_667 ?
T1BS Gd2B T3G 89.40(8) 4_557 3_667 ?
T1BG Gd2B T3G 89.40(8) 4_557 3_667 ?
T1BG Gd2B T3G 146.74(9) . 3_667 ?
T3S Gd2B T3G 0.00(14) 3_667 3_667 ?
T2S Gd2B T2S 96.45(12) 3_666 2_565 ?
T2G Gd2B T2S 96.45(12) 3_666 2_565 ?
T1BS Gd2B T2S 144.59(9) 2_665 2_565 ?
T1BG Gd2B T2S 144.59(9) 2_665 2_565 ?
T1BS Gd2B T2S 89.68(9) 4_557 2_565 ?
T1BG Gd2B T2S 89.68(9) 4_557 2_565 ?
T1BG Gd2B T2S 95.78(10) . 2_565 ?
T3S Gd2B T2S 95.09(10) 3_667 2_565 ?
T3G Gd2B T2S 95.09(10) 3_667 2_565 ?
T2S Gd2B T2G 96.45(12) 3_666 2_565 ?
T2G Gd2B T2G 96.45(12) 3_666 2_565 ?
T1BS Gd2B T2G 144.59(9) 2_665 2_565 ?
T1BG Gd2B T2G 144.59(9) 2_665 2_565 ?
T1BS Gd2B T2G 89.68(9) 4_557 2_565 ?
T1BG Gd2B T2G 89.68(9) 4_557 2_565 ?
T1BG Gd2B T2G 95.78(10) . 2_565 ?
T3S Gd2B T2G 95.09(10) 3_667 2_565 ?
T3G Gd2B T2G 95.09(10) 3_667 2_565 ?
T2S Gd2B T2G 0.00(10) 2_565 2_565 ?
T2S Gd3 T2G 0.00(19) 4_656 4_656 ?
T2S Gd3 T3G 90.10(9) 4_656 . ?
T2G Gd3 T3G 90.10(9) 4_656 . ?
T2S Gd3 T1AG 82.23(10) 4_656 . ?
T2G Gd3 T1AG 82.23(10) 4_656 . ?
T3G Gd3 T1AG 95.03(9) . . ?
T2S Gd3 T3S 176.96(10) 4_656 4_557 ?
T2G Gd3 T3S 176.96(10) 4_656 4_557 ?
T3G Gd3 T3S 88.70(6) . 4_557 ?
T1AG Gd3 T3S 100.65(9) . 4_557 ?
T2S Gd3 T3G 176.96(10) 4_656 4_557 ?
T2G Gd3 T3G 176.96(10) 4_656 4_557 ?
T3G Gd3 T3G 88.70(6) . 4_557 ?
T1AG Gd3 T3G 100.65(9) . 4_557 ?
T3S Gd3 T3G 0.00(4) 4_557 4_557 ?
T2S Gd3 T1BS 92.96(10) 4_656 3_666 ?
T2G Gd3 T1BS 92.96(10) 4_656 3_666 ?
T3G Gd3 T1BS 95.04(9) . 3_666 ?
T1AG Gd3 T1BS 168.84(8) . 3_666 ?
T3S Gd3 T1BS 84.37(9) 4_557 3_666 ?
T3G Gd3 T1BS 84.37(9) 4_557 3_666 ?
T2S Gd3 T1BG 92.96(10) 4_656 3_666 ?
T2G Gd3 T1BG 92.96(10) 4_656 3_666 ?
T3G Gd3 T1BG 95.04(9) . 3_666 ?
T1AG Gd3 T1BG 168.84(8) . 3_666 ?
T3S Gd3 T1BG 84.37(9) 4_557 3_666 ?
T3G Gd3 T1BG 84.37(9) 4_557 3_666 ?
T1BS Gd3 T1BG 0.00(15) 3_666 3_666 ?
T2S Gd3 T2G 90.03(6) 4_656 . ?
T2G Gd3 T2G 90.03(6) 4_656 . ?
T3G Gd3 T2G 177.24(11) . . ?
T1AG Gd3 T2G 87.72(9) . . ?
T3S Gd3 T2G 91.05(9) 4_557 . ?
T3G Gd3 T2G 91.05(9) 4_557 . ?
T1BS Gd3 T2G 82.20(9) 3_666 . ?
T1BG Gd3 T2G 82.20(9) 3_666 . ?
Gd2A T1AG Gd2A 146.00(12) . 2 ?
Gd2A T1AG Gd1B 94.41(8) . 4_657 ?
Gd2A T1AG Gd1B 90.79(9) 2 4_657 ?
Gd2A T1AG Gd3 75.28(7) . . ?
Gd2A T1AG Gd3 138.32(11) 2 . ?
Gd1B T1AG Gd3 76.15(7) 4_657 . ?
Gd2A T1AG Gd2A 85.75(8) . 4_556 ?
Gd2A T1AG Gd2A 111.63(9) 2 4_556 ?
Gd1B T1AG Gd2A 138.70(11) 4_657 4_556 ?
Gd3 T1AG Gd2A 63.94(7) . 4_556 ?
Gd2A T1AG Gd1B 141.60(11) . . ?
Gd2A T1AG Gd1B 72.34(7) 2 . ?
Gd1B T1AG Gd1B 78.78(7) 4_657 . ?
Gd3 T1AG Gd1B 66.38(7) . . ?
Gd2A T1AG Gd1B 76.04(7) 4_556 . ?
Gd2A T1AG Gd1B 72.71(7) . 2_554 ?
Gd2A T1AG Gd1B 74.98(8) 2 2_554 ?
Gd1B T1AG Gd1B 81.07(8) 4_657 2_554 ?
Gd3 T1AG Gd1B 138.76(9) . 2_554 ?
Gd2A T1AG Gd1B 136.92(10) 4_556 2_554 ?
Gd1B T1AG Gd1B 141.04(10) . 2_554 ?
Gd2A T1AG Gd1B 82.75(7) . 3_556 ?
Gd2A T1AG Gd1B 77.57(7) 2 3_556 ?
Gd1B T1AG Gd1B 152.79(12) 4_657 3_556 ?
Gd3 T1AG Gd1B 128.30(10) . 3_556 ?
Gd2A T1AG Gd1B 68.30(6) 4_556 3_556 ?
Gd1B T1AG Gd1B 119.52(8) . 3_556 ?
Gd1B T1AG Gd1B 72.21(7) 2_554 3_556 ?
T1BS T1BG T1BG 0.00(16) 3_766 3_766 ?
T1BS T1BG Gd2B 62.29(11) 3_766 2_664 ?
T1BG T1BG Gd2B 62.29(11) 3_766 2_664 ?
T1BS T1BG Gd2B 61.46(11) 3_766 4_657 ?
T1BG T1BG Gd2B 61.46(11) 3_766 4_657 ?
Gd2B T1BG Gd2B 123.76(12) 2_664 4_657 ?
T1BS T1BG Gd2B 137.02(17) 3_766 . ?
T1BG T1BG Gd2B 137.02(17) 3_766 . ?
Gd2B T1BG Gd2B 140.95(10) 2_664 . ?
Gd2B T1BG Gd2B 85.20(8) 4_657 . ?
T1BS T1BG Gd1A 67.53(11) 3_766 1_655 ?
T1BG T1BG Gd1A 67.53(11) 3_766 1_655 ?
Gd2B T1BG Gd1A 75.05(7) 2_664 1_655 ?
Gd2B T1BG Gd1A 84.09(8) 4_657 1_655 ?
Gd2B T1BG Gd1A 139.23(12) . 1_655 ?
T1BS T1BG Gd1A 138.07(16) 3_766 4_656 ?
T1BG T1BG Gd1A 138.07(16) 3_766 4_656 ?
Gd2B T1BG Gd1A 86.64(8) 2_664 4_656 ?
Gd2B T1BG Gd1A 139.18(12) 4_657 4_656 ?
Gd2B T1BG Gd1A 84.87(9) . 4_656 ?
Gd1A T1BG Gd1A 78.14(7) 1_655 4_656 ?
T1BS T1BG Gd3 120.95(15) 3_766 3_666 ?
T1BG T1BG Gd3 120.95(15) 3_766 3_666 ?
Gd2B T1BG Gd3 140.88(11) 2_664 3_666 ?
Gd2B T1BG Gd3 73.33(7) 4_657 3_666 ?
Gd2B T1BG Gd3 67.08(7) . 3_666 ?
Gd1A T1BG Gd3 72.16(7) 1_655 3_666 ?
Gd1A T1BG Gd3 66.33(7) 4_656 3_666 ?
T1BS T1BG Gd1A 61.58(12) 3_766 3_666 ?
T1BG T1BG Gd1A 61.58(12) 3_766 3_666 ?
Gd2B T1BG Gd1A 81.67(9) 2_664 3_666 ?
Gd2B T1BG Gd1A 72.35(7) 4_657 3_666 ?
Gd2B T1BG Gd1A 83.89(8) . 3_666 ?
Gd1A T1BG Gd1A 129.11(11) 1_655 3_666 ?
Gd1A T1BG Gd1A 145.11(10) 4_656 3_666 ?
Gd3 T1BG Gd1A 136.34(10) 3_666 3_666 ?
T3S T2G T3G 0.00(9) 1_554 1_554 ?
T3S T2G Gd2B 67.89(10) 1_554 3_666 ?
T3G T2G Gd2B 67.89(10) 1_554 3_666 ?
T3S T2G Gd3 117.39(13) 1_554 4_556 ?
T3G T2G Gd3 117.39(13) 1_554 4_556 ?
Gd2B T2G Gd3 139.65(15) 3_666 4_556 ?
T3S T2G Gd2A 138.16(17) 1_554 4_556 ?
T3G T2G Gd2A 138.16(17) 1_554 4_556 ?
Gd2B T2G Gd2A 130.60(12) 3_666 4_556 ?
Gd3 T2G Gd2A 74.58(8) 4_556 4_556 ?
T3S T2G Gd2B 142.13(16) 1_554 2_564 ?
T3G T2G Gd2B 142.13(16) 1_554 2_564 ?
Gd2B T2G Gd2B 84.55(10) 3_666 2_564 ?
Gd3 T2G Gd2B 68.30(9) 4_556 2_564 ?
Gd2A T2G Gd2B 79.54(9) 4_556 2_564 ?
T3S T2G Gd2A 63.27(11) 1_554 . ?
T3G T2G Gd2A 63.27(11) 1_554 . ?
Gd2B T2G Gd2A 79.90(9) 3_666 . ?
Gd3 T2G Gd2A 139.88(13) 4_556 . ?
Gd2A T2G Gd2A 82.00(10) 4_556 . ?
Gd2B T2G Gd2A 138.53(12) 2_564 . ?
T3S T2G Gd1B 62.84(10) 1_554 1_554 ?
T3G T2G Gd1B 62.84(10) 1_554 1_554 ?
Gd2B T2G Gd1B 130.27(12) 3_666 1_554 ?
Gd3 T2G Gd1B 73.46(8) 4_556 1_554 ?
Gd2A T2G Gd1B 85.96(9) 4_556 1_554 ?
Gd2B T2G Gd1B 141.45(12) 2_564 1_554 ?
Gd2A T2G Gd1B 72.81(9) . 1_554 ?
T3S T2G Gd1A 68.69(11) 1_554 3_565 ?
T3G T2G Gd1A 68.69(11) 1_554 3_565 ?
Gd2B T2G Gd1A 79.36(9) 3_666 3_565 ?
Gd3 T2G Gd1A 67.88(8) 4_556 3_565 ?
Gd2A T2G Gd1A 142.01(13) 4_556 3_565 ?
Gd2B T2G Gd1A 81.47(10) 2_564 3_565 ?
Gd2A T2G Gd1A 131.83(11) . 3_565 ?
Gd1B T2G Gd1A 88.83(9) 1_554 3_565 ?
T3S T2G Gd3 117.62(13) 1_554 . ?
T3G T2G Gd3 117.62(13) 1_554 . ?
Gd2B T2G Gd3 67.39(7) 3_666 . ?
Gd3 T2G Gd3 124.92(11) 4_556 . ?
Gd2A T2G Gd3 63.21(7) 4_556 . ?
Gd2B T2G Gd3 70.55(8) 2_564 . ?
Gd2A T2G Gd3 67.98(8) . . ?
Gd1B T2G Gd3 132.43(13) 1_554 . ?
Gd1A T2G Gd3 137.82(12) 3_565 . ?
T2S T3G T2G 0.00(10) 1_556 1_556 ?
T2S T3G Gd1A 131.74(16) 1_556 2_565 ?
T2G T3G Gd1A 131.74(16) 1_556 2_565 ?
T2S T3G Gd3 117.80(13) 1_556 . ?
T2G T3G Gd3 117.80(13) 1_556 . ?
Gd1A T3G Gd3 71.52(7) 2_565 . ?
T2S T3G Gd2B 58.93(9) 1_556 3_667 ?
T2G T3G Gd2B 58.93(9) 1_556 3_667 ?
Gd1A T3G Gd2B 84.51(8) 2_565 3_667 ?
Gd3 T3G Gd2B 141.81(13) . 3_667 ?
T2S T3G Gd1B 67.50(10) 1_556 . ?
T2G T3G Gd1B 67.50(10) 1_556 . ?
Gd1A T3G Gd1B 141.78(11) 2_565 . ?
Gd3 T3G Gd1B 70.32(7) . . ?
Gd2B T3G Gd1B 126.02(10) 3_667 . ?
T2S T3G Gd3 116.25(12) 1_556 4_657 ?
T2G T3G Gd3 116.25(12) 1_556 4_657 ?
Gd1A T3G Gd3 75.67(7) 2_565 4_657 ?
Gd3 T3G Gd3 125.85(11) . 4_657 ?
Gd2B T3G Gd3 73.06(7) 3_667 4_657 ?
Gd1B T3G Gd3 130.69(13) . 4_657 ?
T2S T3G Gd2A 66.94(11) 1_556 1_556 ?
T2G T3G Gd2A 66.94(11) 1_556 1_556 ?
Gd1A T3G Gd2A 139.12(11) 2_565 1_556 ?
Gd3 T3G Gd2A 138.77(12) . 1_556 ?
Gd2B T3G Gd2A 78.00(7) 3_667 1_556 ?
Gd1B T3G Gd2A 75.73(8) . 1_556 ?
Gd3 T3G Gd2A 63.99(7) 4_657 1_556 ?
T2S T3G Gd1B 134.85(14) 1_556 4_657 ?
T2G T3G Gd1B 134.85(14) 1_556 4_657 ?
Gd1A T3G Gd1B 93.37(9) 2_565 4_657 ?
Gd3 T3G Gd1B 73.09(8) . 4_657 ?
Gd2B T3G Gd1B 139.31(11) 3_667 4_657 ?
Gd1B T3G Gd1B 77.73(8) . 4_657 ?
Gd3 T3G Gd1B 67.13(8) 4_657 4_657 ?
Gd2A T3G Gd1B 77.49(9) 1_556 4_657 ?
T2S T3G Gd1A 64.05(11) 1_556 3_566 ?
T2G T3G Gd1A 64.05(11) 1_556 3_566 ?
Gd1A T3G Gd1A 77.24(9) 2_565 3_566 ?
Gd3 T3G Gd1A 71.60(8) . 3_566 ?
Gd2B T3G Gd1A 74.43(8) 3_667 3_566 ?
Gd1B T3G Gd1A 88.76(8) . 3_566 ?
Gd3 T3G Gd1A 139.15(11) 4_657 3_566 ?
Gd2A T3G Gd1A 130.86(10) 1_556 3_566 ?
Gd1B T3G Gd1A 144.64(10) 4_657 3_566 ?

loop_
_geom_bond_atom_site_label_1
_geom_bond_atom_site_label_2
_geom_bond_distance
_geom_bond_site_symmetry_2
_geom_bond_publ_flag
Gd1A T3S 2.953(3) 2_564 ?
Gd1A T3G 2.953(3) 2_564 ?
Gd1A T1BS 3.105(3) 1_455 ?
Gd1A T1BG 3.105(3) 1_455 ?
Gd1A T1BS 3.144(3) 4_556 ?
Gd1A T1BG 3.144(3) 4_556 ?
Gd1A T2S 3.222(4) 3_565 ?
Gd1A T2G 3.222(4) 3_565 ?
Gd1A T1BS 3.262(3) 3_666 ?
Gd1A T1BG 3.262(3) 3_666 ?
Gd1A T3S 3.339(4) 3_566 ?
Gd1A T3G 3.339(4) 3_566 ?
Gd1B T1AS 2.911(3) 4_557 ?
Gd1B T1AG 2.911(3) 4_557 ?
Gd1B T3G 3.072(3) . ?
Gd1B T2S 3.190(4) 1_556 ?
Gd1B T2G 3.190(4) 1_556 ?
Gd1B T3S 3.210(4) 4_557 ?
Gd1B T3G 3.210(4) 4_557 ?
Gd1B T1AG 3.286(3) . ?
Gd1B T1AS 3.308(3) 2 ?
Gd1B T1AG 3.308(3) 2 ?
Gd2A T1AG 2.808(3) . ?
Gd2A T1AS 2.869(3) 2_554 ?
Gd2A T1AG 2.869(3) 2_554 ?
Gd2A T2S 2.962(3) 4_656 ?
Gd2A T2G 2.962(3) 4_656 ?
Gd2A T3S 3.078(3) 1_554 ?
Gd2A T3G 3.078(3) 1_554 ?
Gd2A T1AS 3.101(3) 4_656 ?
Gd2A T1AG 3.101(3) 4_656 ?
Gd2A T2G 3.171(4) . ?
Gd2B T2S 2.817(3) 3_666 ?
Gd2B T2G 2.817(3) 3_666 ?
Gd2B T1BS 2.894(3) 2_665 ?
Gd2B T1BG 2.894(3) 2_665 ?
Gd2B T1BS 2.916(3) 4_557 ?
Gd2B T1BG 2.916(3) 4_557 ?
Gd2B T1BG 2.931(3) . ?
Gd2B T3S 3.046(3) 3_667 ?
Gd2B T3G 3.046(3) 3_667 ?
Gd2B T2S 3.062(4) 2_565 ?
Gd2B T2G 3.062(4) 2_565 ?
Gd3 T2S 2.955(4) 4_656 ?
Gd3 T2G 2.955(4) 4_656 ?
Gd3 T3G 2.961(3) . ?
Gd3 T1AG 3.053(3) . ?
Gd3 T3S 3.073(3) 4_557 ?
Gd3 T3G 3.073(3) 4_557 ?
Gd3 T1BS 3.174(3) 3_666 ?
Gd3 T1BG 3.174(3) 3_666 ?
Gd3 T2G 3.241(3) . ?
T1AG Gd2A 2.869(3) 2 ?
T1AG Gd1B 2.911(3) 4_657 ?
T1AG Gd2A 3.101(3) 4_556 ?
T1AG Gd1B 3.308(3) 2_554 ?
T1AG Gd1B 3.384(3) 3_556 ?
T1BG T1BS 2.739(7) 3_766 ?
T1BG T1BG 2.739(7) 3_766 ?
T1BG Gd2B 2.894(3) 2_664 ?
T1BG Gd2B 2.916(3) 4_657 ?
T1BG Gd1A 3.105(3) 1_655 ?
T1BG Gd1A 3.144(3) 4_656 ?
T1BG Gd3 3.174(3) 3_666 ?
T1BG Gd1A 3.262(3) 3_666 ?
T2G T3S 2.632(4) 1_554 ?
T2G T3G 2.632(4) 1_554 ?
T2G Gd2B 2.817(3) 3_666 ?
T2G Gd3 2.955(4) 4_556 ?
T2G Gd2A 2.962(3) 4_556 ?
T2G Gd2B 3.062(4) 2_564 ?
T2G Gd1B 3.190(4) 1_554 ?
T2G Gd1A 3.222(4) 3_565 ?
T3G T2S 2.632(4) 1_556 ?
T3G T2G 2.632(4) 1_556 ?
T3G Gd1A 2.953(3) 2_565 ?
T3G Gd2B 3.046(3) 3_667 ?
T3G Gd3 3.073(3) 4_657 ?
T3G Gd2A 3.078(3) 1_556 ?
T3G Gd1B 3.210(4) 4_657 ?
T3G Gd1A 3.339(4) 3_566 ?
